data_7038303
loop_
_publ_author_name
'Sologub, Oksana'
'Salamakha, Leonid P.'
'Eguchi, Gaku'
'St\"oger, Berthold'
'Rogl, Peter F.'
'Bauer, Ernst'

_publ_section_title
;
 Boron induced structure modifications in Pd-Cu-B system: new Ti2Ni-type
 derivative borides Pd3Cu3B and Pd5Cu5B2.
;
_journal_issue 11
_journal_name_full 'Dalton transactions (Cambridge, England : 2003)'
_journal_page_first 4879
_journal_page_last 4887
_journal_paper_doi 10.1039/c5dt05058h
_journal_volume 45
_journal_year 2016
_chemical_absolute_configuration unk
_chemical_formula_sum 'B2 Cu4 Pd6'
_chemical_formula_weight 914.18
_chemical_name_systematic
;
 ?
;
_space_group_IT_number 216
_symmetry_cell_setting cubic
_symmetry_Int_Tables_number 216
_symmetry_space_group_name_Hall 'F -4 2 3'
_symmetry_space_group_name_H-M 'F -4 3 m'
_atom_sites_solution_hydrogens none
_atom_sites_solution_primary direct
_atom_sites_solution_secondary difmap
_audit_conform_dict_location ftp://ftp.iucr.org/pub/cif_core.dic
_audit_conform_dict_name cif_core.dic
_audit_conform_dict_version 2.2
_audit_creation_date 2015-08-29T21:01:43-00:00
_audit_creation_method 'WinGX routine CIF_UPDATE'
_audit_update_record
;
2016-02-04 deposited with the CCDC.
2016-02-05 downloaded from the CCDC.
;
_cell_angle_alpha 90
_cell_angle_beta 90
_cell_angle_gamma 90
_cell_formula_units_Z 8
_cell_length_a 10.5981(5)
_cell_length_b 10.5981(5)
_cell_length_c 10.5981(5)
_cell_measurement_reflns_used 299
_cell_measurement_temperature 293(2)
_cell_measurement_theta_max 35.04
_cell_measurement_theta_min 3.33
_cell_volume 1190.38(10)
_computing_molecular_graphics 'Ortep-3 for Windows (Farrugia, 1997)'
_computing_publication_material 'WinGX publication routines (Farrugia, 1999)'
_computing_structure_refinement 'SHELXL-97 (Sheldrick, 1997)'
_computing_structure_solution 'SHELXS-86 (Sheldrick, 1986)'
_diffrn_ambient_temperature 293(2)
_diffrn_measured_fraction_theta_full 0.93
_diffrn_measured_fraction_theta_max 0.93
_diffrn_measurement_device_type 'Nonius Kappa CCD area-detector'
_diffrn_radiation_monochromator graphite
_diffrn_radiation_probe x-ray
_diffrn_radiation_type MoK\a
_diffrn_radiation_wavelength 0.71073
_diffrn_reflns_av_R_equivalents 0
_diffrn_reflns_av_unetI/netI 0.0259
_diffrn_reflns_limit_h_max 9
_diffrn_reflns_limit_h_min -9
_diffrn_reflns_limit_k_max 12
_diffrn_reflns_limit_k_min -11
_diffrn_reflns_limit_l_max 16
_diffrn_reflns_limit_l_min -16
_diffrn_reflns_number 281
_diffrn_reflns_theta_full 34.96
_diffrn_reflns_theta_max 34.96
_diffrn_reflns_theta_min 3.33
_exptl_absorpt_coefficient_mu 31.515
_exptl_absorpt_correction_type none
_exptl_crystal_colour silver
_exptl_crystal_density_diffrn 10.202
_exptl_crystal_density_method 'not measured'
_exptl_crystal_description prism
_exptl_crystal_F_000 3216
_exptl_crystal_size_max 0.05
_exptl_crystal_size_mid 0.05
_exptl_crystal_size_min 0.05
_refine_diff_density_max 1.783
_refine_diff_density_min -1.21
_refine_diff_density_rms 0.239
_refine_ls_abs_structure_details 'Flack H D (1983), Acta Cryst. A39, 876-881'
_refine_ls_abs_structure_Flack 0.00(7)
_refine_ls_extinction_coef 0.000120(13)
_refine_ls_extinction_expression Fc^*^=kFc[1+0.001xFc^2^\l^3^/sin(2\q)]^-1/4^
_refine_ls_extinction_method SHELXL
_refine_ls_goodness_of_fit_ref 1.144
_refine_ls_hydrogen_treatment none
_refine_ls_matrix_type full
_refine_ls_number_parameters 21
_refine_ls_number_reflns 281
_refine_ls_number_restraints 1
_refine_ls_restrained_S_all 1.142
_refine_ls_R_factor_all 0.0288
_refine_ls_R_factor_gt 0.0198
_refine_ls_shift/su_max 0
_refine_ls_shift/su_mean 0
_refine_ls_structure_factor_coef Fsqd
_refine_ls_weighting_details 'calc w=1/[\s^2^(Fo^2^)+(0.0078P)^2^+6.0122P] where P=(Fo^2^+2Fc^2^)/3'
_refine_ls_weighting_scheme calc
_refine_ls_wR_factor_gt 0.0244
_refine_ls_wR_factor_ref 0.0248
_reflns_number_gt 270
_reflns_number_total 281
_reflns_threshold_expression >2sigma(I)
_cod_data_source_file c5dt05058h2.cif
_cod_data_source_block Pd6Cu4B2
_cod_depositor_comments 'Adding full bibliography for 7038301--7038303.cif.'
_cod_database_code 7038303

loop_
_symmetry_equiv_pos_as_xyz
'x, y, z'
'x, -y, -z'
'-x, -y, z'
'-x, y, -z'
'y, -x, -z'
'-y, -x, z'
'-y, x, -z'
'y, x, z'
'y, z, x'
'-y, -z, x'
'y, -z, -x'
'-y, z, -x'
'z, -y, -x'
'z, y, x'
'-z, y, -x'
'-z, -y, x'
'z, x, y'
'-z, x, -y'
'-z, -x, y'
'z, -x, -y'
'x, z, y'
'x, -z, -y'
'-x, z, -y'
'-x, -z, y'
'x, y+1/2, z+1/2'
'x, -y+1/2, -z+1/2'
'-x, -y+1/2, z+1/2'
'-x, y+1/2, -z+1/2'
'y, -x+1/2, -z+1/2'
'-y, -x+1/2, z+1/2'
'-y, x+1/2, -z+1/2'
'y, x+1/2, z+1/2'
'y, z+1/2, x+1/2'
'-y, -z+1/2, x+1/2'
'y, -z+1/2, -x+1/2'
'-y, z+1/2, -x+1/2'
'z, -y+1/2, -x+1/2'
'z, y+1/2, x+1/2'
'-z, y+1/2, -x+1/2'
'-z, -y+1/2, x+1/2'
'z, x+1/2, y+1/2'
'-z, x+1/2, -y+1/2'
'-z, -x+1/2, y+1/2'
'z, -x+1/2, -y+1/2'
'x, z+1/2, y+1/2'
'x, -z+1/2, -y+1/2'
'-x, z+1/2, -y+1/2'
'-x, -z+1/2, y+1/2'
'x+1/2, y, z+1/2'
'x+1/2, -y, -z+1/2'
'-x+1/2, -y, z+1/2'
'-x+1/2, y, -z+1/2'
'y+1/2, -x, -z+1/2'
'-y+1/2, -x, z+1/2'
'-y+1/2, x, -z+1/2'
'y+1/2, x, z+1/2'
'y+1/2, z, x+1/2'
'-y+1/2, -z, x+1/2'
'y+1/2, -z, -x+1/2'
'-y+1/2, z, -x+1/2'
'z+1/2, -y, -x+1/2'
'z+1/2, y, x+1/2'
'-z+1/2, y, -x+1/2'
'-z+1/2, -y, x+1/2'
'z+1/2, x, y+1/2'
'-z+1/2, x, -y+1/2'
'-z+1/2, -x, y+1/2'
'z+1/2, -x, -y+1/2'
'x+1/2, z, y+1/2'
'x+1/2, -z, -y+1/2'
'-x+1/2, z, -y+1/2'
'-x+1/2, -z, y+1/2'
'x+1/2, y+1/2, z'
'x+1/2, -y+1/2, -z'
'-x+1/2, -y+1/2, z'
'-x+1/2, y+1/2, -z'
'y+1/2, -x+1/2, -z'
'-y+1/2, -x+1/2, z'
'-y+1/2, x+1/2, -z'
'y+1/2, x+1/2, z'
'y+1/2, z+1/2, x'
'-y+1/2, -z+1/2, x'
'y+1/2, -z+1/2, -x'
'-y+1/2, z+1/2, -x'
'z+1/2, -y+1/2, -x'
'z+1/2, y+1/2, x'
'-z+1/2, y+1/2, -x'
'-z+1/2, -y+1/2, x'
'z+1/2, x+1/2, y'
'-z+1/2, x+1/2, -y'
'-z+1/2, -x+1/2, y'
'z+1/2, -x+1/2, -y'
'x+1/2, z+1/2, y'
'x+1/2, -z+1/2, -y'
'-x+1/2, z+1/2, -y'
'-x+1/2, -z+1/2, y'

loop_
_atom_site_label
_atom_site_type_symbol
_atom_site_fract_x
_atom_site_fract_y
_atom_site_fract_z
_atom_site_U_iso_or_equiv
_atom_site_adp_type
_atom_site_occupancy
_atom_site_symmetry_multiplicity
_atom_site_calc_flag
_atom_site_refinement_flags
Pd1 Pd 0.55784(5) 0.25 0.25 0.00978(13) Uani 1 4 d S
Cu1 Cu 0.18223(8) 0 0 0.0123(2) Uani 0.682(3) 4 d SP
Pd11 Pd 0.18223(8) 0 0 0.0123(2) Uani 0.318(3) 4 d SP
Cu2 Cu 0.16755(6) 0.16755(6) 0.16755(6) 0.00807(19) Uani 1 6 d S
Pd2 Pd 0.40491(4) 0.40491(4) 0.40491(4) 0.00757(14) Uani 1 6 d S
B1 B 0.6130(6) 0.6130(6) 0.6130(6) 0.015(2) Uiso 1 6 d S

loop_
_atom_site_aniso_label
_atom_site_aniso_U_11
_atom_site_aniso_U_22
_atom_site_aniso_U_33
_atom_site_aniso_U_23
_atom_site_aniso_U_13
_atom_site_aniso_U_12
Pd1 0.0074(2) 0.01096(16) 0.01096(16) -0.0030(2) 0 0
Cu1 0.0151(4) 0.0108(3) 0.0108(3) -0.0049(3) 0 0
Pd11 0.0151(4) 0.0108(3) 0.0108(3) -0.0049(3) 0 0
Cu2 0.00807(19) 0.00807(19) 0.00807(19) 0.0000(2) 0.0000(2) 0.0000(2)
Pd2 0.00757(14) 0.00757(14) 0.00757(14) -0.00089(14) -0.00089(14) -0.00089(14)

loop_
_atom_type_symbol
_atom_type_description
_atom_type_scat_dispersion_real
_atom_type_scat_dispersion_imag
_atom_type_scat_source
B B 0.0013 0.0007 'International Tables Vol C Tables 4.2.6.8 and 6.1.1.4'
Cu Cu 0.3201 1.2651 'International Tables Vol C Tables 4.2.6.8 and 6.1.1.4'
Pd Pd -0.9988 1.0072 'International Tables Vol C Tables 4.2.6.8 and 6.1.1.4'

loop_
_geom_angle_atom_site_label_1
_geom_angle_atom_site_label_2
_geom_angle_atom_site_label_3
_geom_angle
_geom_angle_site_symmetry_1
_geom_angle_site_symmetry_3
B1 Pd1 B1 148.2(4) 2_566 25_544
B1 Pd1 Cu2 104.08(19) 2_566 52
B1 Pd1 Cu2 104.08(19) 25_544 52
B1 Pd1 Cu2 104.08(19) 2_566 75
B1 Pd1 Cu2 104.08(19) 25_544 75
Cu2 Pd1 Cu2 54.71(5) 52 75
B1 Pd1 Pd11 121.78(3) 2_566 59
B1 Pd1 Pd11 65.97(8) 25_544 59
Cu2 Pd1 Pd11 54.367(19) 52 59
Cu2 Pd1 Pd11 101.27(3) 75 59
B1 Pd1 Pd11 121.78(2) 2_566 77
B1 Pd1 Pd11 65.97(8) 25_544 77
Cu2 Pd1 Pd11 101.27(3) 52 77
Cu2 Pd1 Pd11 54.367(19) 75 77
Pd11 Pd1 Pd11 115.69(3) 59 77
B1 Pd1 Cu1 121.78(2) 2_566 77
B1 Pd1 Cu1 65.97(8) 25_544 77
Cu2 Pd1 Cu1 101.27(3) 52 77
Cu2 Pd1 Cu1 54.367(19) 75 77
Pd11 Pd1 Cu1 115.69(3) 59 77
Pd11 Pd1 Cu1 0.00(3) 77 77
B1 Pd1 Cu1 121.78(3) 2_566 59
B1 Pd1 Cu1 65.97(8) 25_544 59
Cu2 Pd1 Cu1 54.367(19) 52 59
Cu2 Pd1 Cu1 101.27(3) 75 59
Pd11 Pd1 Cu1 0 59 59
Pd11 Pd1 Cu1 115.69(3) 77 59
Cu1 Pd1 Cu1 115.69(3) 77 59
B1 Pd1 Pd11 65.97(8) 2_566 81
B1 Pd1 Pd11 121.78(2) 25_544 81
Cu2 Pd1 Pd11 101.27(3) 52 81
Cu2 Pd1 Pd11 54.367(19) 75 81
Pd11 Pd1 Pd11 154.82(2) 59 81
Pd11 Pd1 Pd11 58.09(3) 77 81
Cu1 Pd1 Pd11 58.09(3) 77 81
Cu1 Pd1 Pd11 154.82(2) 59 81
B1 Pd1 Cu1 65.97(8) 2_566 81
B1 Pd1 Cu1 121.78(2) 25_544 81
Cu2 Pd1 Cu1 101.27(3) 52 81
Cu2 Pd1 Cu1 54.367(19) 75 81
Pd11 Pd1 Cu1 154.82(2) 59 81
Pd11 Pd1 Cu1 58.09(3) 77 81
Cu1 Pd1 Cu1 58.09(3) 77 81
Cu1 Pd1 Cu1 154.82(2) 59 81
Pd11 Pd1 Cu1 0.00(3) 81 81
B1 Pd1 Cu1 65.97(8) 2_566 55
B1 Pd1 Cu1 121.78(2) 25_544 55
Cu2 Pd1 Cu1 54.367(19) 52 55
Cu2 Pd1 Cu1 101.27(3) 75 55
Pd11 Pd1 Cu1 58.09(3) 59 55
Pd11 Pd1 Cu1 154.82(2) 77 55
Cu1 Pd1 Cu1 154.82(2) 77 55
Cu1 Pd1 Cu1 58.09(3) 59 55
Pd11 Pd1 Cu1 115.69(3) 81 55
Cu1 Pd1 Cu1 115.69(3) 81 55
B1 Pd1 Pd11 65.97(8) 2_566 55
B1 Pd1 Pd11 121.78(2) 25_544 55
Cu2 Pd1 Pd11 54.367(19) 52 55
Cu2 Pd1 Pd11 101.27(3) 75 55
Pd11 Pd1 Pd11 58.09(3) 59 55
Pd11 Pd1 Pd11 154.82(2) 77 55
Cu1 Pd1 Pd11 154.82(2) 77 55
Cu1 Pd1 Pd11 58.09(3) 59 55
Pd11 Pd1 Pd11 115.69(3) 81 55
Cu1 Pd1 Pd11 115.69(3) 81 55
Cu1 Pd1 Pd11 0.00(3) 55 55
Cu2 Cu1 Cu2 172.91(4) 2 .
Cu2 Cu1 Pd11 57.127(15) 2 11
Cu2 Cu1 Pd11 117.084(16) . 11
Cu2 Cu1 Pd11 57.127(15) 2 5
Cu2 Cu1 Pd11 117.084(16) . 5
Pd11 Cu1 Pd11 60 11 5
Cu2 Cu1 Cu1 57.127(15) 2 11
Cu2 Cu1 Cu1 117.084(16) . 11
Pd11 Cu1 Cu1 0.00(2) 11 11
Pd11 Cu1 Cu1 60 5 11
Cu2 Cu1 Cu1 57.127(15) 2 5
Cu2 Cu1 Cu1 117.084(16) . 5
Pd11 Cu1 Cu1 60 11 5
Pd11 Cu1 Cu1 0.00(2) 5 5
Cu1 Cu1 Cu1 60 11 5
Cu2 Cu1 Pd11 117.084(16) 2 9
Cu2 Cu1 Pd11 57.127(15) . 9
Pd11 Cu1 Pd11 90 11 9
Pd11 Cu1 Pd11 60 5 9
Cu1 Cu1 Pd11 90 11 9
Cu1 Cu1 Pd11 60 5 9
Cu2 Cu1 Cu1 117.084(16) 2 7
Cu2 Cu1 Cu1 57.127(15) . 7
Pd11 Cu1 Cu1 60 11 7
Pd11 Cu1 Cu1 90 5 7
Cu1 Cu1 Cu1 60 11 7
Cu1 Cu1 Cu1 90 5 7
Pd11 Cu1 Cu1 60 9 7
Cu2 Cu1 Cu1 117.084(16) 2 9
Cu2 Cu1 Cu1 57.127(15) . 9
Pd11 Cu1 Cu1 90 11 9
Pd11 Cu1 Cu1 60 5 9
Cu1 Cu1 Cu1 90 11 9
Cu1 Cu1 Cu1 60 5 9
Pd11 Cu1 Cu1 0.00(2) 9 9
Cu1 Cu1 Cu1 60 7 9
Cu2 Cu1 Pd11 117.084(16) 2 7
Cu2 Cu1 Pd11 57.127(15) . 7
Pd11 Cu1 Pd11 60 11 7
Pd11 Cu1 Pd11 90 5 7
Cu1 Cu1 Pd11 60 11 7
Cu1 Cu1 Pd11 90 5 7
Pd11 Cu1 Pd11 60 9 7
Cu1 Cu1 Pd11 0.00(2) 7 7
Cu1 Cu1 Pd11 60 9 7
Cu2 Cu1 Pd2 124.68(3) 2 26
Cu2 Cu1 Pd2 62.42(2) . 26
Pd11 Cu1 Pd2 149.743(2) 11 26
Pd11 Cu1 Pd2 149.743(2) 5 26
Cu1 Cu1 Pd2 149.743(2) 11 26
Cu1 Cu1 Pd2 149.743(2) 5 26
Pd11 Cu1 Pd2 110.292(15) 9 26
Cu1 Cu1 Pd2 110.292(15) 7 26
Cu1 Cu1 Pd2 110.292(15) 9 26
Pd11 Cu1 Pd2 110.292(15) 7 26
Cu2 Cu1 Pd2 62.42(2) 2 25_544
Cu2 Cu1 Pd2 124.68(3) . 25_544
Pd11 Cu1 Pd2 110.292(15) 11 25_544
Pd11 Cu1 Pd2 110.292(15) 5 25_544
Cu1 Cu1 Pd2 110.292(15) 11 25_544
Cu1 Cu1 Pd2 110.292(15) 5 25_544
Pd11 Cu1 Pd2 149.743(2) 9 25_544
Cu1 Cu1 Pd2 149.743(2) 7 25_544
Cu1 Cu1 Pd2 149.743(2) 9 25_544
Pd11 Cu1 Pd2 149.743(2) 7 25_544
Pd2 Cu1 Pd2 62.26(4) 26 25_544
Cu2 Cu2 Cu2 60 52 75
Cu2 Cu2 Cu2 60 52 26
Cu2 Cu2 Cu2 60 75 26
Cu2 Cu2 Cu1 117.084(16) 52 .
Cu2 Cu2 Cu1 117.084(16) 75 .
Cu2 Cu2 Cu1 176.453(19) 26 .
Cu2 Cu2 Pd11 117.084(16) 52 9
Cu2 Cu2 Pd11 176.453(19) 75 9
Cu2 Cu2 Pd11 117.084(16) 26 9
Cu1 Cu2 Pd11 65.75(3) . 9
Cu2 Cu2 Cu1 176.453(19) 52 7
Cu2 Cu2 Cu1 117.084(16) 75 7
Cu2 Cu2 Cu1 117.084(16) 26 7
Cu1 Cu2 Cu1 65.75(3) . 7
Pd11 Cu2 Cu1 65.75(3) 9 7
Cu2 Cu2 Cu1 117.084(16) 52 9
Cu2 Cu2 Cu1 176.453(19) 75 9
Cu2 Cu2 Cu1 117.084(16) 26 9
Cu1 Cu2 Cu1 65.75(3) . 9
Pd11 Cu2 Cu1 0.00(4) 9 9
Cu1 Cu2 Cu1 65.75(3) 7 9
Cu2 Cu2 Pd11 176.453(19) 52 7
Cu2 Cu2 Pd11 117.084(16) 75 7
Cu2 Cu2 Pd11 117.084(16) 26 7
Cu1 Cu2 Pd11 65.75(3) . 7
Pd11 Cu2 Pd11 65.75(3) 9 7
Cu1 Cu2 Pd11 0.00(4) 7 7
Cu1 Cu2 Pd11 65.75(3) 9 7
Cu2 Cu2 Pd1 62.64(2) 52 29
Cu2 Cu2 Pd1 113.47(2) 75 29
Cu2 Cu2 Pd1 113.47(2) 26 29
Cu1 Cu2 Pd1 65.316(18) . 29
Pd11 Cu2 Pd1 65.316(18) 9 29
Cu1 Cu2 Pd1 120.90(4) 7 29
Cu1 Cu2 Pd1 65.316(18) 9 29
Pd11 Cu2 Pd1 120.90(4) 7 29
Cu2 Cu2 Pd1 113.47(2) 52 75
Cu2 Cu2 Pd1 113.47(2) 75 75
Cu2 Cu2 Pd1 62.64(2) 26 75
Cu1 Cu2 Pd1 120.90(4) . 75
Pd11 Cu2 Pd1 65.316(18) 9 75
Cu1 Cu2 Pd1 65.316(18) 7 75
Cu1 Cu2 Pd1 65.316(18) 9 75
Pd11 Cu2 Pd1 65.316(18) 7 75
Pd1 Cu2 Pd1 118.138(11) 29 75
Cu2 Cu2 Pd1 113.47(2) 52 35
Cu2 Cu2 Pd1 62.64(2) 75 35
Cu2 Cu2 Pd1 113.47(2) 26 35
Cu1 Cu2 Pd1 65.316(18) . 35
Pd11 Cu2 Pd1 120.90(4) 9 35
Cu1 Cu2 Pd1 65.316(18) 7 35
Cu1 Cu2 Pd1 120.90(4) 9 35
Pd11 Cu2 Pd1 65.316(18) 7 35
Pd1 Cu2 Pd1 118.138(11) 29 35
Pd1 Cu2 Pd1 118.138(11) 75 35
B1 Pd2 B1 99.3(3) 2_566 4_656
B1 Pd2 B1 99.3(3) 2_566 3_665
B1 Pd2 B1 99.3(3) 4_656 3_665
B1 Pd2 Cu2 100.13(18) 2_566 52
B1 Pd2 Cu2 149.7(2) 4_656 52
B1 Pd2 Cu2 100.13(18) 3_665 52
B1 Pd2 Cu2 100.13(18) 2_566 75
B1 Pd2 Cu2 100.13(18) 4_656 75
B1 Pd2 Cu2 149.7(2) 3_665 75
Cu2 Pd2 Cu2 53.62(4) 52 75
B1 Pd2 Cu2 149.7(2) 2_566 26
B1 Pd2 Cu2 100.13(18) 4_656 26
B1 Pd2 Cu2 100.13(18) 3_665 26
Cu2 Pd2 Cu2 53.62(4) 52 26
Cu2 Pd2 Cu2 53.62(4) 75 26
B1 Pd2 Cu1 155.8(2) 2_566 25
B1 Pd2 Cu1 66.12(6) 4_656 25
B1 Pd2 Cu1 66.12(6) 3_665 25
Cu2 Pd2 Cu1 101.429(19) 52 25
Cu2 Pd2 Cu1 101.429(19) 75 25
Cu2 Pd2 Cu1 54.48(3) 26 25
B1 Pd2 Pd11 155.8(2) 2_566 25
B1 Pd2 Pd11 66.12(6) 4_656 25
B1 Pd2 Pd11 66.12(6) 3_665 25
Cu2 Pd2 Pd11 101.429(19) 52 25
Cu2 Pd2 Pd11 101.429(19) 75 25
Cu2 Pd2 Pd11 54.48(3) 26 25
Cu1 Pd2 Pd11 0.000(18) 25 25
B1 Pd2 Pd11 66.12(6) 2_566 55
B1 Pd2 Pd11 155.8(2) 4_656 55
B1 Pd2 Pd11 66.12(6) 3_665 55
Cu2 Pd2 Pd11 54.48(3) 52 55
Cu2 Pd2 Pd11 101.429(19) 75 55
Cu2 Pd2 Pd11 101.429(19) 26 55
Cu1 Pd2 Pd11 119.485(4) 25 55
Pd11 Pd2 Pd11 119.485(4) 25 55
B1 Pd2 Pd11 66.12(6) 2_566 81
B1 Pd2 Pd11 66.12(6) 4_656 81
B1 Pd2 Pd11 155.8(2) 3_665 81
Cu2 Pd2 Pd11 101.429(19) 52 81
Cu2 Pd2 Pd11 54.48(3) 75 81
Cu2 Pd2 Pd11 101.429(19) 26 81
Cu1 Pd2 Pd11 119.485(4) 25 81
Pd11 Pd2 Pd11 119.485(4) 25 81
Pd11 Pd2 Pd11 119.485(4) 55 81
B1 Pd2 Cu1 66.12(6) 2_566 81
B1 Pd2 Cu1 66.12(6) 4_656 81
B1 Pd2 Cu1 155.8(2) 3_665 81
Cu2 Pd2 Cu1 101.429(19) 52 81
Cu2 Pd2 Cu1 54.48(3) 75 81
Cu2 Pd2 Cu1 101.429(19) 26 81
Cu1 Pd2 Cu1 119.485(4) 25 81
Pd11 Pd2 Cu1 119.485(4) 25 81
Pd11 Pd2 Cu1 119.485(4) 55 81
Pd11 Pd2 Cu1 0.000(18) 81 81
B1 Pd2 Cu1 66.12(6) 2_566 55
B1 Pd2 Cu1 155.8(2) 4_656 55
B1 Pd2 Cu1 66.12(6) 3_665 55
Cu2 Pd2 Cu1 54.48(3) 52 55
Cu2 Pd2 Cu1 101.429(19) 75 55
Cu2 Pd2 Cu1 101.429(19) 26 55
Cu1 Pd2 Cu1 119.485(4) 25 55
Pd11 Pd2 Cu1 119.485(4) 25 55
Pd11 Pd2 Cu1 0.000(18) 55 55
Pd11 Pd2 Cu1 119.485(4) 81 55
Cu1 Pd2 Cu1 119.485(4) 81 55
Pd1 B1 Pd1 84.8(3) 81 7_656
Pd1 B1 Pd1 84.8(3) 81 25
Pd1 B1 Pd1 84.8(3) 7_656 25
Pd1 B1 Pd2 135.22(3) 81 4_656
Pd1 B1 Pd2 81.05(3) 7_656 4_656
Pd1 B1 Pd2 135.22(3) 25 4_656
Pd1 B1 Pd2 81.05(3) 81 3_665
Pd1 B1 Pd2 135.22(3) 7_656 3_665
Pd1 B1 Pd2 135.22(3) 25 3_665
Pd2 B1 Pd2 79.8(3) 4_656 3_665
Pd1 B1 Pd2 135.22(3) 81 2_566
Pd1 B1 Pd2 135.22(3) 7_656 2_566
Pd1 B1 Pd2 81.05(3) 25 2_566
Pd2 B1 Pd2 79.8(3) 4_656 2_566
Pd2 B1 Pd2 79.8(3) 3_665 2_566

loop_
_geom_bond_atom_site_label_1
_geom_bond_atom_site_label_2
_geom_bond_distance
_geom_bond_site_symmetry_2
Pd1 B1 2.135(6) 2_566
Pd1 B1 2.135(6) 25_544
Pd1 Cu2 2.6894(6) 52
Pd1 Cu2 2.6894(6) 75
Pd1 Pd11 2.8127(3) 59
Pd1 Pd11 2.8127(3) 77
Pd1 Cu1 2.8127(3) 77
Pd1 Cu1 2.8127(3) 59
Pd1 Pd11 2.8127(3) 81
Pd1 Cu1 2.8127(3) 81
Pd1 Cu1 2.8127(3) 55
Pd1 Pd11 2.8127(3) 55
Cu1 Cu2 2.5160(8) 2
Cu1 Cu2 2.5160(8) .
Cu1 Pd11 2.7313(12) 11
Cu1 Pd11 2.7313(12) 5
Cu1 Cu1 2.7313(12) 11
Cu1 Cu1 2.7313(12) 5
Cu1 Pd11 2.7313(12) 9
Cu1 Cu1 2.7313(12) 7
Cu1 Cu1 2.7313(12) 9
Cu1 Pd11 2.7313(12) 7
Cu1 Pd2 2.7569(7) 26
Cu1 Pd2 2.7569(7) 25_544
Cu2 Cu2 2.4716(17) 52
Cu2 Cu2 2.4716(17) 75
Cu2 Cu2 2.4716(17) 26
Cu2 Pd11 2.5160(8) 9
Cu2 Cu1 2.5160(8) 7
Cu2 Cu1 2.5160(8) 9
Cu2 Pd11 2.5160(8) 7
Cu2 Pd1 2.6894(6) 29
Cu2 Pd1 2.6894(6) 75
Cu2 Pd1 2.6894(6) 35
Pd2 B1 2.222(7) 2_566
Pd2 B1 2.222(7) 4_656
Pd2 B1 2.222(7) 3_665
Pd2 Cu2 2.7400(7) 52
Pd2 Cu2 2.7400(7) 75
Pd2 Cu2 2.7400(7) 26
Pd2 Cu1 2.7569(7) 25
Pd2 Pd11 2.7569(7) 25
Pd2 Pd11 2.7569(7) 55
Pd2 Pd11 2.7569(7) 81
Pd2 Cu1 2.7569(7) 81
Pd2 Cu1 2.7569(7) 55
B1 Pd1 2.135(6) 81
B1 Pd1 2.135(6) 7_656
B1 Pd1 2.135(6) 25
B1 Pd2 2.222(7) 4_656
B1 Pd2 2.222(7) 3_665
B1 Pd2 2.222(7) 2_566
